data_2019940
loop_
_publ_author_name
'Sovago, Ioana'
'Bond, Andrew D.'

_publ_section_title
;
 Expanding the structural landscape of niclosamide: a high <i>Z</i>'
 polymorph, two new solvates and monohydrate H~<i>A~</i>
;
_journal_coeditor_code FA3363
_journal_issue 5
_journal_name_full 'Acta Crystallographica Section C'
_journal_page_first 394
_journal_page_last 401
_journal_paper_doi 10.1107/S2053229615005847
_journal_volume 71
_journal_year 2015
_chemical_formula_iupac 'C13 H8 Cl2 N2 O4 , C2 H3 N'
_chemical_formula_moiety 'C13 H8 Cl2 N2 O4, C2 H3 N'
_chemical_formula_sum 'C15 H11 Cl2 N3 O4'
_chemical_formula_weight 368.17
_chemical_name_common 'niclosamide acetonitrile solvate'
_chemical_name_systematic
;
5-chloro-<i>N</i>-(2-chloro-4-nitrophenyl)-2-hydroxybenzamide--acetonitrile
(1/1)
;
_space_group_crystal_system triclinic
_space_group_IT_number 2
_space_group_name_Hall '-P 1'
_space_group_name_H-M_alt 'P -1'
_symmetry_space_group_name_Hall '-P 1'
_symmetry_space_group_name_H-M 'P -1'
_atom_sites_solution_hydrogens geom
_audit_creation_method SHELXL-2013
_cell_angle_alpha 87.976(2)
_cell_angle_beta 87.124(2)
_cell_angle_gamma 84.077(3)
_cell_formula_units_Z 2
_cell_length_a 3.8301(2)
_cell_length_b 11.7321(5)
_cell_length_c 16.9034(7)
_cell_measurement_reflns_used 2967
_cell_measurement_temperature 120(2)
_cell_measurement_theta_max 47.25
_cell_measurement_theta_min 3.74
_cell_volume 754.20(6)
_computing_cell_refinement 'SAINT (Bruker, 2012)'
_computing_data_collection 'APEX2 (Bruker, 2012)'
_computing_data_reduction 'SAINT (Bruker, 2012)'
_computing_molecular_graphics 'Mercury (Macrae et al., 2008)'
_computing_publication_material 'SHELXL (Sheldrick, 2015b)'
_computing_structure_refinement 'SHELXL (Sheldrick, 2015b)'
_computing_structure_solution 'SHELXT (Sheldrick, 2015a)'
_diffrn_ambient_temperature 120(2)
_diffrn_measured_fraction_theta_full 0.966
_diffrn_measured_fraction_theta_max 0.961
_diffrn_measurement_device_type 'Bruker D8 QUEST PHOTON-100'
_diffrn_measurement_method '\w and \f'
_diffrn_radiation_type CuK\a
_diffrn_radiation_wavelength 1.54178
_diffrn_reflns_av_R_equivalents 0.1517
_diffrn_reflns_limit_h_max 4
_diffrn_reflns_limit_h_min -4
_diffrn_reflns_limit_k_max 13
_diffrn_reflns_limit_k_min -13
_diffrn_reflns_limit_l_max 20
_diffrn_reflns_limit_l_min -15
_diffrn_reflns_number 5506
_diffrn_reflns_theta_full 65.000
_diffrn_reflns_theta_max 66.498
_diffrn_reflns_theta_min 7.877
_exptl_absorpt_coefficient_mu 4.129
_exptl_absorpt_correction_T_max 0.867
_exptl_absorpt_correction_T_min 0.532
_exptl_absorpt_correction_type multi-scan
_exptl_absorpt_process_details '(SADABS; Bruker, 2012)'
_exptl_crystal_colour colourless
_exptl_crystal_density_diffrn 1.621
_exptl_crystal_description needle
_exptl_crystal_F_000 376
_exptl_crystal_size_max 0.100
_exptl_crystal_size_mid 0.020
_exptl_crystal_size_min 0.020
_refine_diff_density_max 1.181
_refine_diff_density_min -0.707
_refine_ls_extinction_method none
_refine_ls_goodness_of_fit_ref 0.998
_refine_ls_hydrogen_treatment constr
_refine_ls_matrix_type full
_refine_ls_number_parameters 218
_refine_ls_number_reflns 2571
_refine_ls_number_restraints 0
_refine_ls_restrained_S_all 0.998
_refine_ls_R_factor_all 0.1216
_refine_ls_R_factor_gt 0.0818
_refine_ls_shift/su_max 0.000
_refine_ls_shift/su_mean 0.000
_refine_ls_structure_factor_coef Fsqd
_refine_ls_weighting_details 'w = 1/[\s^2^(Fo^2^)+(0.1444P)^2^] where P=(Fo^2^+2Fc^2^)/3'
_refine_ls_weighting_scheme calc
_refine_ls_wR_factor_gt 0.2011
_refine_ls_wR_factor_ref 0.2281
_reflns_number_gt 1690
_reflns_number_total 2571
_reflns_threshold_expression I>2\s(I)
_cod_data_source_file fa3363sup1.cif
_cod_data_source_block niclosamide_acetonitrile
_cod_database_code 2019940
_shelx_space_group_comment
;
The symmetry employed for this shelxl refinement is uniquely defined
by the following loop, which should always be used as a source of
symmetry information in preference to the above space-group names.
They are only intended as comments.
;
_shelx_estimated_absorpt_t_min 0.683
_shelx_estimated_absorpt_t_max 0.922
_shelxl_version_number .2013

loop_
_space_group_symop_operation_xyz
'x, y, z'
'-x, -y, -z'

loop_
_atom_site_type_symbol
_atom_site_label
_atom_site_fract_x
_atom_site_fract_y
_atom_site_fract_z
_atom_site_U_iso_or_equiv
_atom_site_adp_type
_atom_site_calc_flag
_atom_site_occupancy
Cl Cl1 0.9370(3) 0.51883(10) 0.36251(8) 0.0252(4) Uani d 1
Cl Cl2 0.1868(3) 0.89028(11) -0.07123(7) 0.0248(4) Uani d 1
O O1 1.4085(9) 0.8952(3) 0.5719(2) 0.0298(9) Uani d 1
O O2 1.4458(10) 0.7119(3) 0.5968(2) 0.0369(10) Uani d 1
O O3 0.6687(9) 0.9074(3) 0.2094(2) 0.0240(8) Uani d 1
O O4 0.5055(9) 0.5633(3) 0.1920(2) 0.0277(9) Uani d 1
H H4 0.4500 0.4984 0.1810 0.042 Uiso calc 1
N N1 1.3681(10) 0.7955(4) 0.5541(3) 0.0234(10) Uani d 1
N N2 0.7713(9) 0.7267(3) 0.2650(2) 0.0184(9) Uani d 1
H H2 0.7503 0.6542 0.2568 0.022 Uiso calc 1
N N3 0.2786(12) 0.3458(4) 0.1893(3) 0.0325(11) Uani d 1
C C1 0.9231(11) 0.7494(4) 0.3349(3) 0.0189(11) Uani d 1
C C2 1.0128(12) 0.6561(4) 0.3871(3) 0.0191(11) Uani d 1
C C3 1.1606(12) 0.6705(5) 0.4585(3) 0.0222(11) Uani d 1
H H3 1.2229 0.6069 0.4931 0.027 Uiso calc 1
C C4 1.2149(11) 0.7811(4) 0.4779(3) 0.0192(11) Uani d 1
C C5 1.1364(11) 0.8739(4) 0.4287(3) 0.0219(11) Uani d 1
H H5 1.1819 0.9482 0.4433 0.026 Uiso calc 1
C C6 0.9886(12) 0.8584(4) 0.3567(3) 0.0204(11) Uani d 1
H H6 0.9321 0.9226 0.3222 0.024 Uiso calc 1
C C7 0.6496(11) 0.8037(4) 0.2068(3) 0.0194(11) Uani d 1
C C8 0.4947(11) 0.7535(4) 0.1380(3) 0.0175(10) Uani d 1
C C9 0.4175(11) 0.8300(4) 0.0741(3) 0.0193(11) Uani d 1
H H9 0.4605 0.9080 0.0772 0.023 Uiso calc 1
C C10 0.2797(11) 0.7930(4) 0.0070(3) 0.0194(11) Uani d 1
C C11 0.2128(11) 0.6800(4) 0.0008(3) 0.0208(11) Uani d 1
H H11 0.1180 0.6554 -0.0458 0.025 Uiso calc 1
C C12 0.2857(12) 0.6034(4) 0.0633(3) 0.0228(12) Uani d 1
H H12 0.2371 0.5260 0.0599 0.027 Uiso calc 1
C C13 0.4293(11) 0.6387(4) 0.1311(3) 0.0202(11) Uani d 1
C C14 0.2185(13) 0.2599(5) 0.2168(3) 0.0248(12) Uani d 1
C C15 0.1485(13) 0.1492(5) 0.2519(3) 0.0277(12) Uani d 1
H H15A 0.2752 0.0880 0.2206 0.042 Uiso calc 1
H H15B -0.1043 0.1421 0.2525 0.042 Uiso calc 1
H H15C 0.2275 0.1429 0.3063 0.042 Uiso calc 1

loop_
_atom_site_aniso_label
_atom_site_aniso_U_11
_atom_site_aniso_U_22
_atom_site_aniso_U_33
_atom_site_aniso_U_12
_atom_site_aniso_U_13
_atom_site_aniso_U_23
Cl1 0.0346(7) 0.0122(7) 0.0288(7) -0.0010(5) -0.0038(5) -0.0014(5)
Cl2 0.0291(6) 0.0208(7) 0.0244(8) -0.0002(5) -0.0042(5) 0.0006(5)
O1 0.043(2) 0.018(2) 0.030(2) -0.0030(16) -0.0060(17) -0.0059(16)
O2 0.059(3) 0.022(2) 0.030(2) 0.0001(19) -0.0173(19) 0.0045(18)
O3 0.0343(19) 0.0107(19) 0.027(2) 0.0020(15) -0.0075(15) -0.0018(15)
O4 0.043(2) 0.014(2) 0.027(2) -0.0073(16) -0.0063(16) 0.0028(15)
N1 0.022(2) 0.023(3) 0.026(2) -0.0025(18) -0.0020(17) -0.0016(19)
N2 0.022(2) 0.008(2) 0.024(2) 0.0056(16) -0.0003(17) -0.0040(16)
N3 0.038(3) 0.023(3) 0.036(3) -0.001(2) -0.001(2) 0.001(2)
C1 0.015(2) 0.016(3) 0.024(3) 0.0024(19) -0.0001(19) 0.000(2)
C2 0.017(2) 0.015(3) 0.026(3) 0.0008(19) 0.0021(19) -0.005(2)
C3 0.023(2) 0.019(3) 0.023(3) 0.002(2) 0.001(2) 0.002(2)
C4 0.018(2) 0.019(3) 0.020(3) 0.0016(19) 0.0003(19) -0.002(2)
C5 0.018(2) 0.014(3) 0.034(3) 0.0027(19) 0.002(2) -0.005(2)
C6 0.022(2) 0.014(3) 0.024(3) 0.002(2) 0.005(2) 0.000(2)
C7 0.017(2) 0.016(3) 0.024(3) 0.0047(19) 0.0009(19) 0.003(2)
C8 0.016(2) 0.011(3) 0.023(3) 0.0040(18) 0.0013(18) -0.001(2)
C9 0.019(2) 0.013(3) 0.025(3) 0.0012(19) 0.0008(19) 0.001(2)
C10 0.016(2) 0.017(3) 0.024(3) 0.0029(19) 0.0013(18) 0.000(2)
C11 0.017(2) 0.021(3) 0.024(3) 0.000(2) -0.0013(19) -0.005(2)
C12 0.026(3) 0.015(3) 0.028(3) -0.003(2) 0.001(2) -0.008(2)
C13 0.018(2) 0.016(3) 0.026(3) 0.0002(19) 0.002(2) 0.001(2)
C14 0.026(2) 0.020(3) 0.027(3) 0.006(2) -0.001(2) -0.008(2)
C15 0.027(3) 0.022(3) 0.034(3) -0.001(2) -0.003(2) 0.000(2)

loop_
_atom_type_symbol
_atom_type_description
_atom_type_scat_dispersion_real
_atom_type_scat_dispersion_imag
_atom_type_scat_source
C C 0.0181 0.0091 'International Tables Vol C Tables 4.2.6.8 and 6.1.1.4'
H H 0.0000 0.0000 'International Tables Vol C Tables 4.2.6.8 and 6.1.1.4'
Cl Cl 0.3639 0.7018 'International Tables Vol C Tables 4.2.6.8 and 6.1.1.4'
O O 0.0492 0.0322 'International Tables Vol C Tables 4.2.6.8 and 6.1.1.4'
N N 0.0311 0.0180 'International Tables Vol C Tables 4.2.6.8 and 6.1.1.4'

loop_
_geom_angle_atom_site_label_1
_geom_angle_atom_site_label_2
_geom_angle_atom_site_label_3
_geom_angle
C13 O4 H4 109.5
O2 N1 O1 123.4(4)
O2 N1 C4 119.8(4)
O1 N1 C4 116.8(4)
C7 N2 C1 128.1(4)
C7 N2 H2 116.0
C1 N2 H2 116.0
N2 C1 C6 124.2(5)
N2 C1 C2 117.5(5)
C6 C1 C2 118.3(5)
C3 C2 C1 121.6(5)
C3 C2 Cl1 118.4(4)
C1 C2 Cl1 120.0(4)
C2 C3 C4 117.7(5)
C2 C3 H3 121.1
C4 C3 H3 121.1
C5 C4 C3 122.6(5)
C5 C4 N1 120.1(5)
C3 C4 N1 117.2(5)
C4 C5 C6 119.2(5)
C4 C5 H5 120.4
C6 C5 H5 120.4
C5 C6 C1 120.5(5)
C5 C6 H6 119.7
C1 C6 H6 119.7
O3 C7 N2 123.1(4)
O3 C7 C8 121.0(4)
N2 C7 C8 115.9(4)
C9 C8 C13 118.1(4)
C9 C8 C7 115.4(4)
C13 C8 C7 126.4(5)
C10 C9 C8 120.6(5)
C10 C9 H9 119.7
C8 C9 H9 119.7
C9 C10 C11 121.1(5)
C9 C10 Cl2 119.3(4)
C11 C10 Cl2 119.6(4)
C12 C11 C10 119.2(5)
C12 C11 H11 120.4
C10 C11 H11 120.4
C11 C12 C13 120.6(5)
C11 C12 H12 119.7
C13 C12 H12 119.7
O4 C13 C12 120.6(5)
O4 C13 C8 118.9(4)
C12 C13 C8 120.4(5)
N3 C14 C15 178.9(6)
C14 C15 H15A 109.5
C14 C15 H15B 109.5
H15A C15 H15B 109.5
C14 C15 H15C 109.5
H15A C15 H15C 109.5
H15B C15 H15C 109.5

loop_
_geom_bond_atom_site_label_1
_geom_bond_atom_site_label_2
_geom_bond_distance
Cl1 C2 1.734(5)
Cl2 C10 1.742(5)
O1 N1 1.246(5)
O2 N1 1.217(5)
O3 C7 1.228(6)
O4 C13 1.357(6)
O4 H4 0.8400
N1 C4 1.465(6)
N2 C7 1.376(6)
N2 C1 1.389(6)
N2 H2 0.8800
N3 C14 1.135(7)
C1 C6 1.393(7)
C1 C2 1.407(7)
C2 C3 1.381(7)
C3 C4 1.388(7)
C3 H3 0.9500
C4 C5 1.364(7)
C5 C6 1.392(7)
C5 H5 0.9500
C6 H6 0.9500
C7 C8 1.498(7)
C8 C9 1.402(7)
C8 C13 1.405(6)
C9 C10 1.378(7)
C9 H9 0.9500
C10 C11 1.384(7)
C11 C12 1.383(7)
C11 H11 0.9500
C12 C13 1.390(7)
C12 H12 0.9500
C14 C15 1.454(7)
C15 H15A 0.9800
C15 H15B 0.9800
C15 H15C 0.9800

_cod_database_fobs_code 2019940
